data_4034456
loop_
_publ_author_name
'Ghosh, Sanjib'
'Roy, Biswajit'
'Bandyopadhyay, Subhajit'

_publ_section_title
;
 Formation or Cleavage of Rings via Sulfide-Mediated Reduction Offers
 Background-Free Detection of Sulfide.
;
_journal_issue 18
_journal_name_full 'The Journal of organic chemistry'
_journal_page_first 12031
_journal_page_last 12039
_journal_paper_doi 10.1021/acs.joc.9b01946
_journal_volume 84
_journal_year 2019
_chemical_formula_moiety 'C10 H7 N3'
_chemical_formula_sum 'C10 H7 N3'
_chemical_formula_weight 169.19
_space_group_crystal_system triclinic
_space_group_IT_number 2
_space_group_name_Hall '-P 1'
_space_group_name_H-M_alt 'P -1'
_atom_sites_solution_hydrogens mixed
_atom_sites_solution_primary dual
_audit_creation_date 2018-08-17
_audit_creation_method
;
Olex2 1.2
(compiled 2018.05.29 svn.r3508 for OlexSys, GUI svn.r5506)
;
_cell_angle_alpha 96.507(16)
_cell_angle_beta 104.492(19)
_cell_angle_gamma 98.120(19)
_cell_formula_units_Z 2
_cell_length_a 6.7285(17)
_cell_length_b 6.8933(14)
_cell_length_c 9.4360(16)
_cell_measurement_reflns_used 790
_cell_measurement_temperature 114(20)
_cell_measurement_theta_max 24.9920
_cell_measurement_theta_min 2.2270
_cell_volume 414.41(16)
_computing_cell_refinement
;
CrysAlisPro, Agilent Technologies,
Version 1.171.37.34 (release 22-05-2014 CrysAlis171 .NET)
(compiled May 22 2014,16:03:01)
;
_computing_data_collection
;
CrysAlisPro, Agilent Technologies,
Version 1.171.37.34 (release 22-05-2014 CrysAlis171 .NET)
(compiled May 22 2014,16:03:01)
;
_computing_data_reduction
;
CrysAlisPro, Agilent Technologies,
Version 1.171.37.34 (release 22-05-2014 CrysAlis171 .NET)
(compiled May 22 2014,16:03:01)
;
_computing_molecular_graphics 'Olex2 (Dolomanov et al., 2009)'
_computing_publication_material 'Olex2 (Dolomanov et al., 2009)'
_computing_structure_refinement 'ShelXL (Sheldrick, 2015)'
_computing_structure_solution 'ShelXT (Sheldrick, 2015)'
_diffrn_ambient_environment N~2~
_diffrn_ambient_temperature 114(20)
_diffrn_detector 'CCD plate'
_diffrn_detector_area_resol_mean 7.9580
_diffrn_detector_type Eos
_diffrn_measured_fraction_theta_full 0.985
_diffrn_measured_fraction_theta_max 0.985
_diffrn_measurement_details
;
#__ type_ start__ end____ width___ exp.time_
  1 omega  -20.00   30.00   1.0000   15.0000
omega____ theta____ kappa____ phi______ frames
    -      -25.8398  -99.0000 -180.0000 50

#__ type_ start__ end____ width___ exp.time_
  2 omega  -11.00  104.00   1.0000   15.0000
omega____ theta____ kappa____ phi______ frames
    -       27.3242   57.0000  120.0000 115

#__ type_ start__ end____ width___ exp.time_
  3 omega  -11.00  104.00   1.0000   15.0000
omega____ theta____ kappa____ phi______ frames
    -       27.3242   57.0000 -150.0000 115

#__ type_ start__ end____ width___ exp.time_
  4 omega  -32.00  110.00   1.0000   15.0000
omega____ theta____ kappa____ phi______ frames
    -       27.3242   38.0000  -30.0000 142

#__ type_ start__ end____ width___ exp.time_
  5 omega   35.00  125.00   1.0000   15.0000
omega____ theta____ kappa____ phi______ frames
    -       27.3242  178.0000  120.0000 90

#__ type_ start__ end____ width___ exp.time_
  6 omega  -49.00  -14.00   1.0000   15.0000
omega____ theta____ kappa____ phi______ frames
    -       27.3242  -57.0000 -180.0000 35
;
_diffrn_measurement_device 'four-circle diffractometer'
_diffrn_measurement_device_type 'SuperNova, Dual, Cu at zero, Eos'
_diffrn_measurement_method '\w scans'
_diffrn_orient_matrix_UB_11 -0.0468224000
_diffrn_orient_matrix_UB_12 -0.0189999000
_diffrn_orient_matrix_UB_13 -0.0775488000
_diffrn_orient_matrix_UB_21 -0.0986672000
_diffrn_orient_matrix_UB_22 -0.0294306000
_diffrn_orient_matrix_UB_23 0.0126258000
_diffrn_orient_matrix_UB_31 -0.0175525000
_diffrn_orient_matrix_UB_32 0.0992091000
_diffrn_orient_matrix_UB_33 0.0018221000
_diffrn_radiation_monochromator mirror
_diffrn_radiation_probe x-ray
_diffrn_radiation_type MoK\a
_diffrn_radiation_wavelength 0.71073
_diffrn_reflns_av_R_equivalents 0.0293
_diffrn_reflns_av_unetI/netI 0.0455
_diffrn_reflns_Laue_measured_fraction_full 0.985
_diffrn_reflns_Laue_measured_fraction_max 0.985
_diffrn_reflns_limit_h_max 8
_diffrn_reflns_limit_h_min -7
_diffrn_reflns_limit_k_max 8
_diffrn_reflns_limit_k_min -8
_diffrn_reflns_limit_l_max 11
_diffrn_reflns_limit_l_min -11
_diffrn_reflns_number 2833
_diffrn_reflns_point_group_measured_fraction_full 0.985
_diffrn_reflns_point_group_measured_fraction_max 0.985
_diffrn_reflns_theta_full 25.024
_diffrn_reflns_theta_max 25.024
_diffrn_reflns_theta_min 2.257
_diffrn_source 'SuperNova (Mo) X-ray Source'
_exptl_absorpt_coefficient_mu 0.086
_exptl_absorpt_correction_T_max 1.00000
_exptl_absorpt_correction_T_min 0.45560
_exptl_absorpt_correction_type multi-scan
_exptl_absorpt_process_details
;
CrysAlisPro, Agilent Technologies,
Version 1.171.37.34 (release 22-05-2014 CrysAlis171 .NET)
(compiled May 22 2014,16:03:01)
Empirical absorption correction using spherical harmonics,
 implemented in SCALE3 ABSPACK scaling algorithm.
;
_exptl_crystal_colour brown
_exptl_crystal_density_diffrn 1.356
_exptl_crystal_description block
_exptl_crystal_F_000 168
_exptl_crystal_size_max 0.2378
_exptl_crystal_size_mid 0.2369
_exptl_crystal_size_min 0.1168
_refine_diff_density_max 0.470
_refine_diff_density_min -0.455
_refine_diff_density_rms 0.088
_refine_ls_extinction_method none
_refine_ls_goodness_of_fit_ref 1.069
_refine_ls_hydrogen_treatment constr
_refine_ls_matrix_type full
_refine_ls_number_parameters 119
_refine_ls_number_reflns 1437
_refine_ls_number_restraints 0
_refine_ls_restrained_S_all 1.069
_refine_ls_R_factor_all 0.1049
_refine_ls_R_factor_gt 0.0812
_refine_ls_shift/su_max 0.000
_refine_ls_shift/su_mean 0.000
_refine_ls_structure_factor_coef Fsqd
_refine_ls_weighting_details 'w=1/[\s^2^(Fo^2^)+(0.1461P)^2^+0.1340P] where P=(Fo^2^+2Fc^2^)/3'
_refine_ls_weighting_scheme calc
_refine_ls_wR_factor_gt 0.2168
_refine_ls_wR_factor_ref 0.2483
_reflns_Friedel_coverage 0.000
_reflns_number_gt 1012
_reflns_number_total 1437
_reflns_threshold_expression 'I > 2\s(I)'
_cod_data_source_file jo9b01946_si_007.cif
_cod_data_source_block 2a3cq
_cod_database_code 4034456
_shelx_shelxl_version_number 2014/7
_chemical_oxdiff_formula 'C H N'
_shelx_space_group_comment
;
The symmetry employed for this shelxl refinement is uniquely defined
by the following loop, which should always be used as a source of
symmetry information in preference to the above space-group names.
They are only intended as comments.
;
_reflns_odcompleteness_completeness 91.74
_reflns_odcompleteness_iscentric 1
_reflns_odcompleteness_theta 25.63
_olex2_refinement_description
;
1. Fixed Uiso
 At 1.2 times of:
  All C(H) groups, All N(H,H) groups
2.a Rotating group:
 N2(H8A,H8B)
2.b Aromatic/amide H refined with riding coordinates:
 C7(H7), C1(H1), C4(H4), C3(H3), C2(H2)
;
_olex2_date_sample_data_collection 2018-06-23
_olex2_submission_special_instructions 'No special instructions were received'

loop_
_space_group_symop_operation_xyz
'x, y, z'
'-x, -y, -z'

loop_
_atom_site_label
_atom_site_type_symbol
_atom_site_fract_x
_atom_site_fract_y
_atom_site_fract_z
_atom_site_U_iso_or_equiv
_atom_site_adp_type
_atom_site_occupancy
_atom_site_site_symmetry_order
_atom_site_calc_flag
_atom_site_refinement_flags_posn
N1 N 0.2498(4) 0.6750(3) 0.5274(2) 0.0265(7) Uani 1 1 d .
N2 N -0.0059(4) 0.5835(3) 0.3061(3) 0.0290(7) Uani 1 1 d .
H8A H -0.0621 0.5037 0.3551 0.035 Uiso 1 1 d GR
H8B H -0.0717 0.6821 0.2966 0.035 Uiso 1 1 d GR
N3 N 0.2268(4) 0.6420(4) 0.0157(3) 0.0372(8) Uani 1 1 d .
C5 C 0.4536(4) 0.7458(4) 0.6047(3) 0.0250(7) Uani 1 1 d .
C6 C 0.6141(4) 0.7897(4) 0.5328(3) 0.0265(7) Uani 1 1 d .
C8 C 0.3494(4) 0.6987(4) 0.3002(3) 0.0250(7) Uani 1 1 d .
C7 C 0.5530(4) 0.7655(4) 0.3777(3) 0.0272(8) Uani 1 1 d .
H7 H 0.6524 0.7952 0.3268 0.033 Uiso 1 1 calc R
C9 C 0.1968(4) 0.6514(4) 0.3808(3) 0.0245(7) Uani 1 1 d .
C10 C 0.2844(4) 0.6682(4) 0.1413(3) 0.0270(7) Uani 1 1 d .
C1 C 0.8211(5) 0.8541(4) 0.6202(3) 0.0315(8) Uani 1 1 d .
H1 H 0.9262 0.8837 0.5740 0.038 Uiso 1 1 calc R
C4 C 0.5076(5) 0.7696(4) 0.7600(3) 0.0326(8) Uani 1 1 d .
H4 H 0.4042 0.7432 0.8082 0.039 Uiso 1 1 calc R
C3 C 0.7110(5) 0.8313(4) 0.8415(3) 0.0366(9) Uani 1 1 d .
H3 H 0.7448 0.8453 0.9444 0.044 Uiso 1 1 calc R
C2 C 0.8703(5) 0.8737(4) 0.7696(3) 0.0356(8) Uani 1 1 d .
H2 H 1.0082 0.9149 0.8252 0.043 Uiso 1 1 calc R

loop_
_atom_site_aniso_label
_atom_site_aniso_U_11
_atom_site_aniso_U_22
_atom_site_aniso_U_33
_atom_site_aniso_U_23
_atom_site_aniso_U_13
_atom_site_aniso_U_12
N1 0.0306(15) 0.0238(13) 0.0231(14) 0.0040(9) 0.0085(10) -0.0046(10)
N2 0.0290(14) 0.0260(13) 0.0323(15) 0.0085(10) 0.0100(10) -0.0003(10)
N3 0.0405(16) 0.0393(16) 0.0278(16) 0.0058(11) 0.0082(11) -0.0051(12)
C5 0.0287(16) 0.0176(14) 0.0279(16) 0.0065(11) 0.0078(12) -0.0011(11)
C6 0.0304(17) 0.0179(14) 0.0293(16) 0.0034(11) 0.0070(13) 0.0001(12)
C8 0.0286(16) 0.0222(14) 0.0235(15) 0.0055(11) 0.0081(12) -0.0011(12)
C7 0.0298(17) 0.0233(15) 0.0307(17) 0.0059(11) 0.0130(13) 0.0019(12)
C9 0.0279(16) 0.0197(14) 0.0248(15) 0.0032(10) 0.0082(11) -0.0010(11)
C10 0.0279(16) 0.0237(15) 0.0281(18) 0.0044(11) 0.0099(12) -0.0044(12)
C1 0.0288(16) 0.0270(16) 0.0365(18) 0.0032(12) 0.0077(13) 0.0010(12)
C4 0.0410(18) 0.0255(16) 0.0272(17) 0.0040(11) 0.0079(13) -0.0050(13)
C3 0.047(2) 0.0284(16) 0.0267(17) 0.0030(12) 0.0011(14) -0.0036(14)
C2 0.0307(17) 0.0313(17) 0.0356(18) 0.0040(13) -0.0030(13) -0.0022(13)

loop_
_atom_type_symbol
_atom_type_description
_atom_type_scat_dispersion_real
_atom_type_scat_dispersion_imag
_atom_type_scat_source
C C 0.0033 0.0016 'International Tables Vol C Tables 4.2.6.8 and 6.1.1.4'
H H 0.0000 0.0000 'International Tables Vol C Tables 4.2.6.8 and 6.1.1.4'
N N 0.0061 0.0033 'International Tables Vol C Tables 4.2.6.8 and 6.1.1.4'

loop_
_geom_angle_atom_site_label_1
_geom_angle_atom_site_label_2
_geom_angle_atom_site_label_3
_geom_angle
C9 N1 C5 119.4(2)
H8A N2 H8B 109.2
C9 N2 H8A 109.4
C9 N2 H8B 109.5
N1 C5 C6 122.4(3)
N1 C5 C4 118.8(3)
C4 C5 C6 118.8(3)
C7 C6 C5 116.9(3)
C7 C6 C1 124.3(3)
C1 C6 C5 118.9(3)
C7 C8 C9 118.9(3)
C7 C8 C10 121.8(2)
C10 C8 C9 119.2(2)
C6 C7 H7 119.5
C8 C7 C6 120.9(3)
C8 C7 H7 119.5
N1 C9 N2 118.6(2)
N1 C9 C8 121.4(2)
N2 C9 C8 120.0(2)
N3 C10 C8 177.9(3)
C6 C1 H1 119.3
C2 C1 C6 121.4(3)
C2 C1 H1 119.3
C5 C4 H4 119.6
C3 C4 C5 120.7(3)
C3 C4 H4 119.6
C4 C3 H3 119.9
C4 C3 C2 120.3(3)
C2 C3 H3 119.9
C1 C2 C3 119.9(3)
C1 C2 H2 120.1
C3 C2 H2 120.1

loop_
_geom_bond_atom_site_label_1
_geom_bond_atom_site_label_2
_geom_bond_distance
N1 C5 1.371(4)
N1 C9 1.325(3)
N2 H8A 0.8629
N2 H8B 0.8630
N2 C9 1.356(4)
N3 C10 1.136(3)
C5 C6 1.428(4)
C5 C4 1.403(4)
C6 C7 1.401(4)
C6 C1 1.408(4)
C8 C7 1.366(4)
C8 C9 1.446(4)
C8 C10 1.434(4)
C7 H7 0.9300
C1 H1 0.9300
C1 C2 1.351(4)
C4 H4 0.9300
C4 C3 1.372(4)
C3 H3 0.9300
C3 C2 1.419(5)
C2 H2 0.9300
